data_1565479
loop_
_publ_author_name
'Wen, Gui-Lin'
'Liu, Bo'
'Liu, Dao-Fu'
'Wang, Feng-Wu'
'Li, Li'
'Zhu, Liang'
'Song, Dong-Mei'
'Huang, Chao-Xiu'
'Wang, Yao-Yu'

_publ_section_title
;
 Four congenetic zinc(II) MOFs from delicate solvent-regulated strategy:
 Structural diversities and fluorescent properties
;
_journal_name_full 'Inorganica Chimica Acta'
_journal_page_first 119296
_journal_paper_doi 10.1016/j.ica.2019.119296
_journal_volume 502
_journal_year 2020
_chemical_formula_sum 'C42 H19 N2 O16 Zn2'
_chemical_formula_weight 938.33
_space_group_IT_number 2
_space_group_name_Hall '-P 1'
_space_group_name_H-M_alt 'P -1'
_symmetry_cell_setting triclinic
_symmetry_space_group_name_H-M 'P -1'
_atom_sites_solution_hydrogens geom
_atom_sites_solution_primary direct
_atom_sites_solution_secondary difmap
_audit_creation_method SHELXL-97
_cell_angle_alpha 95.789(7)
_cell_angle_beta 106.877(7)
_cell_angle_gamma 90.060(7)
_cell_formula_units_Z 2
_cell_length_a 13.707(6)
_cell_length_b 14.229(6)
_cell_length_c 15.229(7)
_cell_measurement_reflns_used 5464
_cell_measurement_temperature 298(2)
_cell_measurement_theta_max 27.50
_cell_measurement_theta_min 2.79
_cell_volume 2826(2)
_computing_cell_refinement 'Bruker SMART'
_computing_data_collection 'Bruker SMART'
_computing_data_reduction 'Bruker SAINT'
_computing_molecular_graphics 'Bruker SHELXTL'
_computing_publication_material 'Bruker SHELXTL'
_computing_structure_refinement 'Bruker SHELXTL'
_computing_structure_solution 'Bruker SHELXTL'
_diffrn_ambient_temperature 298(2)
_diffrn_measured_fraction_theta_full 0.990
_diffrn_measured_fraction_theta_max 0.990
_diffrn_measurement_device_type 'CCD area detector'
_diffrn_measurement_method 'phi and omega scans'
_diffrn_radiation_monochromator graphite
_diffrn_radiation_source 'fine-focus sealed tube'
_diffrn_radiation_type MoK\a
_diffrn_radiation_wavelength 0.71073
_diffrn_reflns_av_R_equivalents 0.0542
_diffrn_reflns_av_sigmaI/netI 0.1105
_diffrn_reflns_limit_h_max 16
_diffrn_reflns_limit_h_min -11
_diffrn_reflns_limit_k_max 17
_diffrn_reflns_limit_k_min -17
_diffrn_reflns_limit_l_max 18
_diffrn_reflns_limit_l_min -18
_diffrn_reflns_number 16879
_diffrn_reflns_theta_full 26.02
_diffrn_reflns_theta_max 26.02
_diffrn_reflns_theta_min 1.41
_exptl_absorpt_coefficient_mu 0.904
_exptl_absorpt_correction_T_max 0.8915
_exptl_absorpt_correction_T_min 0.7859
_exptl_absorpt_correction_type multi-scan
_exptl_absorpt_process_details sadabs
_exptl_crystal_density_diffrn 1.103
_exptl_crystal_density_method 'not measured'
_exptl_crystal_F_000 946
_exptl_crystal_size_max 0.28
_exptl_crystal_size_mid 0.21
_exptl_crystal_size_min 0.13
_platon_squeeze_details
;
;
_refine_diff_density_max 2.155
_refine_diff_density_min -0.961
_refine_diff_density_rms 0.179
_refine_ls_extinction_method none
_refine_ls_goodness_of_fit_ref 1.158
_refine_ls_hydrogen_treatment mixed
_refine_ls_matrix_type full
_refine_ls_number_parameters 560
_refine_ls_number_reflns 11030
_refine_ls_number_restraints 85
_refine_ls_restrained_S_all 1.160
_refine_ls_R_factor_all 0.1093
_refine_ls_R_factor_gt 0.0915
_refine_ls_shift/su_max 0.001
_refine_ls_shift/su_mean 0.000
_refine_ls_structure_factor_coef Fsqd
_refine_ls_weighting_details 'calc w=1/[\s^2^(Fo^2^)+(0.1000P)^2^+0.0000P] where P=(Fo^2^+2Fc^2^)/3'
_refine_ls_weighting_scheme calc
_refine_ls_wR_factor_gt 0.2143
_refine_ls_wR_factor_ref 0.2216
_reflns_number_gt 7479
_reflns_number_total 11030
_reflns_threshold_expression >2sigma(I)
_cod_data_source_file ICA-2020-502-119296.cif
_cod_data_source_block 2
_cod_depositor_comments
;
The following automatic conversions were performed:

data item '_symmetry_cell_setting' value 'Triclinic' was changed to
'triclinic' in accordance with the built-in table derived from the
CIF Core dictionary named 'cif_core.dic' version 2.4.5 last updated
on 2014-11-21.

Automatic conversion script
Id: cif_fix_values 8738 2021-04-28 16:35:53Z antanas 
;
_cod_original_sg_symbol_H-M 'P-1   '
_cod_database_code 1565479

loop_
_symmetry_equiv_pos_as_xyz
'x, y, z'
'-x, -y, -z'

loop_
_atom_site_label
_atom_site_type_symbol
_atom_site_fract_x
_atom_site_fract_y
_atom_site_fract_z
_atom_site_U_iso_or_equiv
_atom_site_adp_type
_atom_site_occupancy
_atom_site_symmetry_multiplicity
_atom_site_calc_flag
_atom_site_refinement_flags
_atom_site_disorder_assembly
_atom_site_disorder_group
O15 O 0.6023(3) 0.4983(3) 0.9187(3) 0.0241(9) Uani 1 1 d . . .
C42 C 0.5348(5) 0.5066(3) 0.8459(4) 0.0184(12) Uani 1 1 d . . .
Zn1 Zn 0.07809(4) 0.01759(4) 0.94550(4) 0.01512(18) Uani 1 1 d . . .
Zn2 Zn 0.38647(4) 0.51781(4) 0.94779(4) 0.01501(18) Uani 1 1 d . . .
O6 O -0.0409(3) -0.1513(3) 1.0037(3) 0.0221(9) Uani 1 1 d . . .
O2 O -0.1541(3) -0.0028(3) 0.9202(3) 0.0256(9) Uani 1 1 d . . .
O16 O 0.4435(3) 0.5251(3) 0.8374(3) 0.0271(10) Uani 1 1 d . . .
O13 O 0.3865(3) 0.3750(3) 0.9135(3) 0.0253(9) Uani 1 1 d . . .
O5 O 0.0576(3) -0.1255(3) 0.9135(3) 0.0271(10) Uani 1 1 d . . .
O1 O -0.0506(3) 0.0227(3) 0.8357(3) 0.0306(10) Uani 1 1 d . . .
O9 O 0.1879(3) 0.0671(3) 0.9028(3) 0.0271(8) Uani 1 1 d U . .
N1 N -0.2075(3) -0.2016(3) 0.8205(3) 0.0174(10) Uani 1 1 d . . .
O14 O 0.5428(3) 0.3503(3) 1.0010(3) 0.0228(9) Uani 1 1 d . . .
O7 O 0.2493(3) -0.4334(3) 0.9065(3) 0.0274(10) Uani 1 1 d . . .
C27 C 0.4485(4) 0.2206(3) 0.9071(4) 0.0146(11) Uani 1 1 d U . .
N2 N 0.5875(3) 0.2999(3) 0.8156(3) 0.0160(10) Uani 1 1 d . . .
C17 C 0.0752(4) -0.4281(4) 0.8964(5) 0.0253(13) Uani 1 1 d . . .
C11 C -0.3687(4) -0.2600(4) 0.8802(4) 0.0239(13) Uani 1 1 d . . .
H11 H -0.4234 -0.2800 0.8989 0.029 Uiso 1 1 calc R . .
C20 C -0.0082(4) -0.2806(3) 0.9100(4) 0.0156(11) Uani 1 1 d . . .
C28 C 0.3627(4) 0.1706(4) 0.9096(4) 0.0175(12) Uani 1 1 d U . .
H28 H 0.3086 0.2032 0.9219 0.021 Uiso 1 1 calc R . .
C5 C -0.2271(4) -0.0014(4) 0.7631(4) 0.0214(12) Uani 1 1 d . . .
C12 C -0.2780(4) -0.3075(4) 0.9013(4) 0.0197(12) Uani 1 1 d . . .
H12 H -0.2697 -0.3588 0.9359 0.024 Uiso 1 1 calc R . .
C31 C 0.7133(4) 0.1969(4) 0.8981(4) 0.0207(12) Uani 1 1 d . . .
H31 H 0.7288 0.1459 0.9329 0.025 Uiso 1 1 calc R . .
C7 C -0.3046(4) -0.0742(4) 0.7459(4) 0.0231(12) Uani 1 1 d . . .
C30 C 0.6130(4) 0.2256(4) 0.8666(4) 0.0168(11) Uani 1 1 d . . .
O12 O 0.4747(5) 0.7024(4) 0.5734(4) 0.0591(16) Uani 1 1 d . . .
H12A H 0.4703 0.7480 0.5437 0.089 Uiso 1 1 calc R . .
C9 C -0.2954(4) -0.1541(4) 0.8022(4) 0.0200(12) Uani 1 1 d . . .
C35 C 0.6322(5) 0.4280(4) 0.7395(4) 0.0231(13) Uani 1 1 d . . .
C34 C 0.6625(4) 0.3480(4) 0.7970(4) 0.0187(12) Uani 1 1 d . . .
C26 C 0.5262(4) 0.1738(4) 0.8814(4) 0.0177(12) Uani 1 1 d . . .
O10 O 0.2681(5) -0.0686(3) 0.9011(6) 0.073(2) Uani 1 1 d . . .
O3 O -0.2686(5) 0.2076(4) 0.5792(4) 0.0625(17) Uani 1 1 d . . .
C23 C 0.3559(5) 0.0723(4) 0.8939(5) 0.0257(8) Uani 1 1 d U . .
C19 C 0.0790(4) -0.3291(4) 0.9118(4) 0.0197(12) Uani 1 1 d . . .
H19 H 0.1408 -0.2961 0.9234 0.024 Uiso 1 1 calc R . .
C13 C -0.2001(4) -0.2762(4) 0.8695(4) 0.0176(11) Uani 1 1 d . . .
C15 C -0.1055(4) -0.4267(4) 0.8745(5) 0.0310(16) Uani 1 1 d . . .
H15 H -0.1671 -0.4599 0.8633 0.037 Uiso 1 1 calc R . .
C6 C -0.3924(5) -0.0675(5) 0.6745(5) 0.0370(16) Uani 1 1 d . . .
H6 H -0.4438 -0.1138 0.6627 0.044 Uiso 1 1 calc R . .
C10 C -0.3765(4) -0.1832(4) 0.8312(4) 0.0215(12) Uani 1 1 d . . .
H10 H -0.4368 -0.1503 0.8172 0.026 Uiso 1 1 calc R . .
O4 O -0.4322(5) 0.1671(5) 0.5260(5) 0.079(2) Uani 1 1 d . . .
C41 C 0.5683(4) 0.4989(4) 0.7583(4) 0.0201(12) Uani 1 1 d . . .
C24 C 0.4378(5) 0.0247(4) 0.8761(5) 0.0268(9) Uani 1 1 d U . .
H24 H 0.4374 -0.0410 0.8700 0.032 Uiso 1 1 calc R . .
C3 C -0.2400(5) 0.0691(4) 0.7038(5) 0.0287(14) Uani 1 1 d . . .
H3 H -0.1868 0.1126 0.7111 0.034 Uiso 1 1 calc R . .
C14 C -0.1038(4) -0.3277(4) 0.8838(4) 0.0189(12) Uani 1 1 d . . .
C25 C 0.5205(5) 0.0762(4) 0.8674(5) 0.0267(10) Uani 1 1 d U . .
H25 H 0.5732 0.0440 0.8518 0.032 Uiso 1 1 calc R . .
C32 C 0.7894(4) 0.2459(4) 0.8765(5) 0.0258(14) Uani 1 1 d . . .
H32 H 0.8568 0.2279 0.8962 0.031 Uiso 1 1 calc R . .
C2 C -0.3289(5) 0.0757(4) 0.6351(5) 0.0324(15) Uani 1 1 d . . .
C38 C 0.5747(6) 0.5723(4) 0.6241(5) 0.0346(16) Uani 1 1 d . . .
C8 C -0.1356(4) 0.0045(3) 0.8472(4) 0.0211(13) Uani 1 1 d . . .
C29 C 0.4600(4) 0.3242(3) 0.9417(4) 0.0151(11) Uani 1 1 d U . .
C22 C 0.2629(5) 0.0181(4) 0.8985(5) 0.0276(8) Uani 1 1 d U . .
C36 C 0.6659(6) 0.4319(5) 0.6635(5) 0.0363(17) Uani 1 1 d . . .
H36 H 0.7075 0.3846 0.6496 0.044 Uiso 1 1 calc R . .
O11 O 0.5978(6) 0.6624(5) 0.5087(5) 0.080(2) Uani 1 1 d . . .
O8 O 0.1679(4) -0.5681(3) 0.9026(6) 0.086(3) Uani 1 1 d . . .
C40 C 0.5388(5) 0.5692(4) 0.6994(4) 0.0259(13) Uani 1 1 d . . .
H40 H 0.4941 0.6146 0.7111 0.031 Uiso 1 1 calc R . .
C21 C 0.0021(4) -0.1776(4) 0.9454(4) 0.0210(12) Uani 1 1 d . . .
C1 C -0.3419(6) 0.1569(5) 0.5769(6) 0.0445(19) Uani 1 1 d . . .
C37 C 0.6403(6) 0.5035(5) 0.6068(5) 0.0432(19) Uani 1 1 d . . .
H37 H 0.6668 0.5055 0.5573 0.052 Uiso 1 1 calc R . .
C33 C 0.7635(4) 0.3216(4) 0.8253(4) 0.0238(13) Uani 1 1 d . . .
H33 H 0.8135 0.3549 0.8099 0.029 Uiso 1 1 calc R . .
C18 C 0.1708(5) -0.4819(4) 0.9004(5) 0.0316(15) Uani 1 1 d . . .
C4 C -0.4061(6) 0.0071(5) 0.6194(5) 0.045(2) Uani 1 1 d . . .
H4 H -0.4665 0.0108 0.5724 0.054 Uiso 1 1 calc R . .
C39 C 0.5508(7) 0.6520(5) 0.5642(6) 0.047(2) Uani 1 1 d . . .
C16 C -0.0177(5) -0.4754(5) 0.8817(5) 0.0385(16) Uani 1 1 d U . .
H16 H -0.0204 -0.5411 0.8768 0.046 Uiso 1 1 calc R . .

loop_
_atom_site_aniso_label
_atom_site_aniso_U_11
_atom_site_aniso_U_22
_atom_site_aniso_U_33
_atom_site_aniso_U_23
_atom_site_aniso_U_13
_atom_site_aniso_U_12
O15 0.030(2) 0.021(2) 0.025(2) 0.0033(17) 0.0127(19) 0.0002(17)
C42 0.029(3) 0.007(2) 0.027(3) -0.002(2) 0.022(3) -0.001(2)
Zn1 0.0109(3) 0.0135(3) 0.0219(4) -0.0007(2) 0.0072(3) -0.0042(2)
Zn2 0.0109(3) 0.0126(3) 0.0233(4) -0.0005(2) 0.0086(3) 0.0019(2)
O6 0.019(2) 0.0168(18) 0.033(3) -0.0059(17) 0.0138(18) 0.0014(15)
O2 0.031(2) 0.018(2) 0.024(2) 0.0002(17) 0.0023(18) -0.0015(17)
O16 0.025(2) 0.035(2) 0.023(2) 0.0009(19) 0.0108(18) 0.0057(18)
O13 0.021(2) 0.0135(19) 0.040(3) -0.0050(18) 0.0092(19) 0.0047(16)
O5 0.026(2) 0.0134(19) 0.045(3) -0.0044(18) 0.018(2) -0.0077(16)
O1 0.018(2) 0.040(3) 0.032(3) 0.004(2) 0.0024(18) -0.0021(18)
O9 0.0193(16) 0.0213(16) 0.049(2) 0.0035(15) 0.0230(16) -0.0074(13)
N1 0.014(2) 0.012(2) 0.026(3) 0.0040(19) 0.0071(19) -0.0013(17)
O14 0.017(2) 0.0183(19) 0.032(2) -0.0058(17) 0.0082(18) -0.0071(15)
O7 0.012(2) 0.021(2) 0.047(3) -0.0022(19) 0.0079(19) -0.0005(16)
C27 0.010(2) 0.009(2) 0.028(3) -0.005(2) 0.012(2) -0.0022(18)
N2 0.018(2) 0.012(2) 0.022(3) -0.0020(18) 0.013(2) -0.0012(17)
C17 0.011(3) 0.017(3) 0.045(4) -0.001(3) 0.005(3) 0.004(2)
C11 0.014(3) 0.024(3) 0.034(4) -0.005(3) 0.010(2) 0.001(2)
C20 0.010(3) 0.008(2) 0.027(3) -0.001(2) 0.004(2) -0.0011(19)
C28 0.011(2) 0.019(3) 0.026(3) -0.008(2) 0.014(2) -0.005(2)
C5 0.017(3) 0.019(3) 0.025(3) 0.002(2) 0.001(2) 0.000(2)
C12 0.012(3) 0.022(3) 0.025(3) 0.002(2) 0.004(2) 0.001(2)
C31 0.016(3) 0.016(3) 0.035(4) 0.004(2) 0.015(3) 0.004(2)
C7 0.020(3) 0.019(3) 0.028(3) 0.005(2) 0.003(2) 0.005(2)
C30 0.018(3) 0.015(2) 0.021(3) -0.005(2) 0.013(2) -0.004(2)
O12 0.090(5) 0.043(3) 0.055(4) 0.030(3) 0.029(3) 0.019(3)
C9 0.013(3) 0.015(3) 0.030(3) -0.001(2) 0.004(2) -0.002(2)
C35 0.027(3) 0.017(3) 0.028(3) 0.002(2) 0.011(3) -0.003(2)
C34 0.024(3) 0.018(3) 0.019(3) 0.003(2) 0.014(2) -0.002(2)
C26 0.013(3) 0.014(2) 0.030(3) 0.002(2) 0.013(2) 0.000(2)
O10 0.048(4) 0.018(2) 0.170(7) 0.010(3) 0.061(4) -0.003(2)
O3 0.065(4) 0.052(3) 0.065(4) 0.036(3) 0.000(3) -0.014(3)
C23 0.0190(16) 0.0161(16) 0.047(2) -0.0023(15) 0.0200(15) -0.0060(13)
C19 0.008(3) 0.023(3) 0.027(3) -0.003(2) 0.005(2) 0.001(2)
C13 0.007(2) 0.014(2) 0.031(3) -0.001(2) 0.004(2) -0.0039(19)
C15 0.010(3) 0.013(3) 0.069(5) -0.009(3) 0.014(3) -0.005(2)
C6 0.032(4) 0.027(3) 0.040(4) 0.010(3) -0.010(3) -0.002(3)
C10 0.014(3) 0.023(3) 0.029(3) 0.004(2) 0.008(2) 0.006(2)
O4 0.074(5) 0.059(4) 0.078(5) 0.048(4) -0.032(4) -0.010(3)
C41 0.026(3) 0.017(3) 0.017(3) 0.004(2) 0.004(2) 0.003(2)
C24 0.0208(17) 0.0143(16) 0.050(2) -0.0064(16) 0.0199(16) -0.0046(14)
C3 0.033(4) 0.019(3) 0.030(4) 0.008(3) 0.001(3) -0.006(2)
C14 0.012(3) 0.013(2) 0.034(3) -0.001(2) 0.012(2) 0.001(2)
C25 0.0207(19) 0.0143(18) 0.050(2) -0.0071(18) 0.0214(18) -0.0033(16)
C32 0.012(3) 0.027(3) 0.040(4) -0.004(3) 0.011(3) -0.003(2)
C2 0.037(4) 0.022(3) 0.028(4) 0.007(3) -0.008(3) 0.001(3)
C38 0.052(4) 0.022(3) 0.036(4) 0.014(3) 0.019(3) 0.007(3)
C8 0.023(3) 0.004(2) 0.030(4) -0.002(2) -0.001(3) 0.002(2)
C29 0.022(3) 0.010(2) 0.020(3) -0.001(2) 0.016(2) -0.001(2)
C22 0.0207(16) 0.0188(16) 0.049(2) 0.0006(15) 0.0202(16) -0.0066(13)
C36 0.052(4) 0.029(3) 0.044(4) 0.010(3) 0.036(4) 0.009(3)
O11 0.113(6) 0.081(5) 0.077(5) 0.055(4) 0.063(5) 0.034(4)
O8 0.031(3) 0.018(3) 0.212(9) 0.007(4) 0.042(4) 0.007(2)
C40 0.038(4) 0.019(3) 0.021(3) 0.005(2) 0.009(3) 0.003(2)
C21 0.012(3) 0.010(2) 0.040(4) -0.001(2) 0.006(2) 0.001(2)
C1 0.053(5) 0.030(4) 0.041(5) 0.016(3) -0.005(3) -0.002(3)
C37 0.066(5) 0.041(4) 0.039(5) 0.018(3) 0.036(4) 0.014(4)
C33 0.016(3) 0.028(3) 0.035(4) 0.006(3) 0.018(3) -0.007(2)
C18 0.019(3) 0.017(3) 0.052(5) 0.005(3) -0.001(3) 0.004(2)
C4 0.039(4) 0.037(4) 0.039(4) 0.012(3) -0.023(3) -0.009(3)
C39 0.067(6) 0.033(4) 0.046(5) 0.025(3) 0.018(4) 0.008(4)
C16 0.035(2) 0.030(2) 0.049(2) -0.0010(17) 0.0131(17) 0.0012(16)

loop_
_atom_type_symbol
_atom_type_description
_atom_type_scat_dispersion_real
_atom_type_scat_dispersion_imag
_atom_type_scat_source
C C 0.0033 0.0016 'International Tables Vol C Tables 4.2.6.8 and 6.1.1.4'
H H 0.0000 0.0000 'International Tables Vol C Tables 4.2.6.8 and 6.1.1.4'
N N 0.0061 0.0033 'International Tables Vol C Tables 4.2.6.8 and 6.1.1.4'
O O 0.0106 0.0060 'International Tables Vol C Tables 4.2.6.8 and 6.1.1.4'
Zn Zn 0.2839 1.4301 'International Tables Vol C Tables 4.2.6.8 and 6.1.1.4'

loop_
_geom_angle_atom_site_label_1
_geom_angle_atom_site_label_2
_geom_angle_atom_site_label_3
_geom_angle
_geom_angle_site_symmetry_1
_geom_angle_site_symmetry_3
C42 O15 Zn2 138.4(4) . 2_667
O15 C42 O16 126.7(5) . .
O15 C42 C41 116.2(5) . .
O16 C42 C41 116.9(5) . .
O9 Zn1 O2 101.05(19) . 2_557
O9 Zn1 O5 111.63(16) . .
O2 Zn1 O5 91.88(18) 2_557 .
O9 Zn1 O1 104.26(19) . .
O2 Zn1 O1 154.06(18) 2_557 .
O5 Zn1 O1 84.07(19) . .
O9 Zn1 O6 94.11(16) . 2_557
O2 Zn1 O6 85.42(16) 2_557 2_557
O5 Zn1 O6 154.13(15) . 2_557
O1 Zn1 O6 87.21(18) . 2_557
O9 Zn1 Zn1 164.94(13) . 2_557
O2 Zn1 Zn1 70.08(12) 2_557 2_557
O5 Zn1 Zn1 81.42(11) . 2_557
O1 Zn1 Zn1 83.99(13) . 2_557
O6 Zn1 Zn1 73.46(11) 2_557 2_557
O7 Zn2 O15 100.85(18) 1_565 2_667
O7 Zn2 O13 111.47(17) 1_565 .
O15 Zn2 O13 92.33(17) 2_667 .
O7 Zn2 O16 104.26(19) 1_565 .
O15 Zn2 O16 154.22(18) 2_667 .
O13 Zn2 O16 83.91(17) . .
O7 Zn2 O14 94.79(17) 1_565 2_667
O15 Zn2 O14 85.49(16) 2_667 2_667
O13 Zn2 O14 153.55(16) . 2_667
O16 Zn2 O14 86.71(17) . 2_667
O7 Zn2 Zn2 165.64(13) 1_565 2_667
O15 Zn2 Zn2 71.03(12) 2_667 2_667
O13 Zn2 Zn2 81.22(12) . 2_667
O16 Zn2 Zn2 83.20(13) . 2_667
O14 Zn2 Zn2 73.14(12) 2_667 2_667
C21 O6 Zn1 133.1(4) . 2_557
C8 O2 Zn1 139.2(4) . 2_557
C42 O16 Zn2 119.5(4) . .
C29 O13 Zn2 124.9(4) . .
C21 O5 Zn1 124.3(4) . .
C8 O1 Zn1 118.1(4) . .
C22 O9 Zn1 121.3(4) . .
C13 N1 C9 118.2(5) . .
C29 O14 Zn2 133.1(4) . 2_667
C18 O7 Zn2 122.6(4) . 1_545
C28 C27 C26 120.1(5) . .
C28 C27 C29 118.7(4) . .
C26 C27 C29 120.9(4) . .
C34 N2 C30 118.4(5) . .
C16 C17 C19 118.4(5) . .
C16 C17 C18 120.8(5) . .
C19 C17 C18 120.7(5) . .
C10 C11 C12 119.0(5) . .
C10 C11 H11 120.5 . .
C12 C11 H11 120.5 . .
C19 C20 C14 121.0(5) . .
C19 C20 C21 118.5(5) . .
C14 C20 C21 120.3(4) . .
C27 C28 C23 121.3(5) . .
C27 C28 H28 119.4 . .
C23 C28 H28 119.4 . .
C3 C5 C7 119.2(5) . .
C3 C5 C8 119.2(5) . .
C7 C5 C8 121.5(5) . .
C11 C12 C13 117.9(6) . .
C11 C12 H12 121.0 . .
C13 C12 H12 121.0 . .
C32 C31 C30 118.6(6) . .
C32 C31 H31 120.7 . .
C30 C31 H31 120.7 . .
C6 C7 C5 118.0(6) . .
C6 C7 C9 119.1(5) . .
C5 C7 C9 123.0(5) . .
N2 C30 C31 122.3(5) . .
N2 C30 C26 115.3(5) . .
C31 C30 C26 122.3(5) . .
C39 O12 H12A 109.5 . .
N1 C9 C10 120.8(5) . .
N1 C9 C7 118.2(5) . .
C10 C9 C7 120.9(5) . .
C36 C35 C41 117.9(6) . .
C36 C35 C34 119.3(5) . .
C41 C35 C34 122.8(5) . .
N2 C34 C33 121.8(5) . .
N2 C34 C35 117.3(5) . .
C33 C34 C35 120.8(5) . .
C25 C26 C27 118.6(5) . .
C25 C26 C30 119.6(5) . .
C27 C26 C30 121.8(5) . .
C24 C23 C28 118.5(5) . .
C24 C23 C22 120.5(5) . .
C28 C23 C22 121.0(5) . .
C20 C19 C17 120.4(5) . .
C20 C19 H19 119.8 . .
C17 C19 H19 119.8 . .
N1 C13 C12 123.5(5) . .
N1 C13 C14 115.6(5) . .
C12 C13 C14 120.8(5) . .
C16 C15 C14 121.0(5) . .
C16 C15 H15 119.5 . .
C14 C15 H15 119.5 . .
C7 C6 C4 121.7(6) . .
C7 C6 H6 119.1 . .
C4 C6 H6 119.1 . .
C11 C10 C9 120.5(5) . .
C11 C10 H10 119.7 . .
C9 C10 H10 119.7 . .
C40 C41 C35 120.0(5) . .
C40 C41 C42 117.7(5) . .
C35 C41 C42 122.2(5) . .
C23 C24 C25 119.6(5) . .
C23 C24 H24 120.2 . .
C25 C24 H24 120.2 . .
C2 C3 C5 121.5(6) . .
C2 C3 H3 119.3 . .
C5 C3 H3 119.3 . .
C15 C14 C20 117.4(5) . .
C15 C14 C13 120.3(5) . .
C20 C14 C13 122.2(5) . .
C26 C25 C24 121.6(5) . .
C26 C25 H25 119.2 . .
C24 C25 H25 119.2 . .
C33 C32 C31 119.1(5) . .
C33 C32 H32 120.5 . .
C31 C32 H32 120.5 . .
C3 C2 C4 119.6(6) . .
C3 C2 C1 119.6(6) . .
C4 C2 C1 120.8(6) . .
C40 C38 C37 119.0(6) . .
C40 C38 C39 121.8(6) . .
C37 C38 C39 119.1(6) . .
O2 C8 O1 127.5(6) . .
O2 C8 C5 115.4(5) . .
O1 C8 C5 116.9(5) . .
O13 C29 O14 125.7(5) . .
O13 C29 C27 118.2(5) . .
O14 C29 C27 116.0(5) . .
O10 C22 O9 126.0(5) . .
O10 C22 C23 118.3(5) . .
O9 C22 C23 115.7(5) . .
C35 C36 C37 122.4(6) . .
C35 C36 H36 118.8 . .
C37 C36 H36 118.8 . .
C38 C40 C41 120.9(6) . .
C38 C40 H40 119.5 . .
C41 C40 H40 119.5 . .
O6 C21 O5 126.0(5) . .
O6 C21 C20 117.4(5) . .
O5 C21 C20 116.5(5) . .
O3 C1 O4 123.8(7) . .
O3 C1 C2 120.7(7) . .
O4 C1 C2 115.5(7) . .
C36 C37 C38 119.6(6) . .
C36 C37 H37 120.2 . .
C38 C37 H37 120.2 . .
C32 C33 C34 119.8(5) . .
C32 C33 H33 120.1 . .
C34 C33 H33 120.1 . .
O8 C18 O7 124.9(6) . .
O8 C18 C17 118.6(6) . .
O7 C18 C17 116.3(5) . .
C2 C4 C6 119.8(6) . .
C2 C4 H4 120.1 . .
C6 C4 H4 120.1 . .
O11 C39 O12 124.9(7) . .
O11 C39 C38 120.3(7) . .
O12 C39 C38 114.7(6) . .
C15 C16 C17 121.0(6) . .
C15 C16 H16 119.5 . .
C17 C16 H16 119.5 . .

loop_
_geom_bond_atom_site_label_1
_geom_bond_atom_site_label_2
_geom_bond_distance
_geom_bond_site_symmetry_2
O15 C42 1.237(7) .
O15 Zn2 2.030(4) 2_667
C42 O16 1.251(7) .
C42 C41 1.525(7) .
Zn1 O9 1.960(4) .
Zn1 O2 2.040(4) 2_557
Zn1 O5 2.045(4) .
Zn1 O1 2.056(5) .
Zn1 O6 2.100(4) 2_557
Zn1 Zn1 3.1334(15) 2_557
Zn2 O7 1.954(4) 1_565
Zn2 O15 2.030(4) 2_667
Zn2 O13 2.046(4) .
Zn2 O16 2.061(4) .
Zn2 O14 2.082(4) 2_667
Zn2 Zn2 3.1248(17) 2_667
O6 C21 1.230(7) .
O6 Zn1 2.100(4) 2_557
O2 C8 1.223(7) .
O2 Zn1 2.040(4) 2_557
O13 C29 1.239(7) .
O5 C21 1.285(7) .
O1 C8 1.259(7) .
O9 C22 1.258(7) .
N1 C13 1.345(7) .
N1 C9 1.353(7) .
O14 C29 1.256(7) .
O14 Zn2 2.082(4) 2_667
O7 C18 1.253(7) .
O7 Zn2 1.954(4) 1_545
C27 C28 1.386(7) .
C27 C26 1.387(7) .
C27 C29 1.506(7) .
N2 C34 1.348(7) .
N2 C30 1.360(7) .
C17 C16 1.388(9) .
C17 C19 1.403(8) .
C17 C18 1.506(8) .
C11 C10 1.372(8) .
C11 C12 1.384(8) .
C11 H11 0.9300 .
C20 C19 1.375(7) .
C20 C14 1.403(7) .
C20 C21 1.501(7) .
C28 C23 1.393(7) .
C28 H28 0.9300 .
C5 C3 1.395(8) .
C5 C7 1.432(8) .
C5 C8 1.505(8) .
C12 C13 1.385(7) .
C12 H12 0.9300 .
C31 C32 1.388(8) .
C31 C30 1.394(8) .
C31 H31 0.9300 .
C7 C6 1.378(9) .
C7 C9 1.476(8) .
C30 C26 1.483(7) .
O12 C39 1.299(10) .
O12 H12A 0.8200 .
C9 C10 1.386(8) .
C35 C36 1.370(8) .
C35 C41 1.399(8) .
C35 C34 1.492(8) .
C34 C33 1.389(8) .
C26 C25 1.383(7) .
O10 C22 1.239(8) .
O3 C1 1.227(9) .
C23 C24 1.390(8) .
C23 C22 1.512(7) .
C19 H19 0.9300 .
C13 C14 1.481(7) .
C15 C16 1.372(9) .
C15 C14 1.402(7) .
C15 H15 0.9300 .
C6 C4 1.398(10) .
C6 H6 0.9300 .
C10 H10 0.9300 .
O4 C1 1.272(10) .
C41 C40 1.393(8) .
C24 C25 1.394(8) .
C24 H24 0.9300 .
C3 C2 1.368(9) .
C3 H3 0.9300 .
C25 H25 0.9300 .
C32 C33 1.379(9) .
C32 H32 0.9300 .
C2 C4 1.390(9) .
C2 C1 1.504(9) .
C38 C40 1.379(9) .
C38 C37 1.387(9) .
C38 C39 1.504(9) .
C36 C37 1.381(10) .
C36 H36 0.9300 .
O11 C39 1.221(9) .
O8 C18 1.232(8) .
C40 H40 0.9300 .
C37 H37 0.9300 .
C33 H33 0.9300 .
C4 H4 0.9300 .
C16 H16 0.9300 .

loop_
_geom_torsion_atom_site_label_1
_geom_torsion_atom_site_label_2
_geom_torsion_atom_site_label_3
_geom_torsion_atom_site_label_4
_geom_torsion
_geom_torsion_site_symmetry_1
_geom_torsion_site_symmetry_2
_geom_torsion_site_symmetry_3
_geom_torsion_site_symmetry_4
Zn2 O15 C42 O16 14.6(9) 2_667 . . .
Zn2 O15 C42 C41 -169.1(4) 2_667 . . .
O15 C42 O16 Zn2 -12.6(7) . . . .
C41 C42 O16 Zn2 171.2(3) . . . .
O7 Zn2 O16 C42 173.4(4) 1_565 . . .
O15 Zn2 O16 C42 6.8(6) 2_667 . . .
O13 Zn2 O16 C42 -75.9(4) . . . .
O14 Zn2 O16 C42 79.3(4) 2_667 . . .
Zn2 Zn2 O16 C42 5.9(4) 2_667 . . .
O7 Zn2 O13 C29 -169.9(4) 1_565 . . .
O15 Zn2 O13 C29 -67.3(5) 2_667 . . .
O16 Zn2 O13 C29 87.2(5) . . . .
O14 Zn2 O13 C29 17.3(7) 2_667 . . .
Zn2 Zn2 O13 C29 3.1(4) 2_667 . . .
O9 Zn1 O5 C21 168.8(5) . . . .
O2 Zn1 O5 C21 66.1(5) 2_557 . . .
O1 Zn1 O5 C21 -88.2(5) . . . .
O6 Zn1 O5 C21 -17.2(8) 2_557 . . .
Zn1 Zn1 O5 C21 -3.4(5) 2_557 . . .
O9 Zn1 O1 C8 -172.3(4) . . . .
O2 Zn1 O1 C8 -5.3(7) 2_557 . . .
O5 Zn1 O1 C8 76.8(4) . . . .
O6 Zn1 O1 C8 -78.8(4) 2_557 . . .
Zn1 Zn1 O1 C8 -5.2(4) 2_557 . . .
O2 Zn1 O9 C22 65.5(5) 2_557 . . .
O5 Zn1 O9 C22 -31.0(6) . . . .
O1 Zn1 O9 C22 -120.2(5) . . . .
O6 Zn1 O9 C22 151.6(5) 2_557 . . .
Zn1 Zn1 O9 C22 117.9(6) 2_557 . . .
C26 C27 C28 C23 5.3(9) . . . .
C29 C27 C28 C23 -168.7(6) . . . .
C10 C11 C12 C13 -1.8(8) . . . .
C3 C5 C7 C6 -4.4(9) . . . .
C8 C5 C7 C6 171.4(6) . . . .
C3 C5 C7 C9 176.9(6) . . . .
C8 C5 C7 C9 -7.2(9) . . . .
C34 N2 C30 C31 -1.4(8) . . . .
C34 N2 C30 C26 -177.8(5) . . . .
C32 C31 C30 N2 0.0(8) . . . .
C32 C31 C30 C26 176.1(5) . . . .
C13 N1 C9 C10 -1.6(8) . . . .
C13 N1 C9 C7 -178.0(5) . . . .
C6 C7 C9 N1 133.5(6) . . . .
C5 C7 C9 N1 -47.9(8) . . . .
C6 C7 C9 C10 -42.9(9) . . . .
C5 C7 C9 C10 135.7(6) . . . .
C30 N2 C34 C33 2.4(8) . . . .
C30 N2 C34 C35 178.9(5) . . . .
C36 C35 C34 N2 -128.6(6) . . . .
C41 C35 C34 N2 49.8(8) . . . .
C36 C35 C34 C33 47.9(9) . . . .
C41 C35 C34 C33 -133.7(6) . . . .
C28 C27 C26 C25 -6.3(9) . . . .
C29 C27 C26 C25 167.6(6) . . . .
C28 C27 C26 C30 172.3(6) . . . .
C29 C27 C26 C30 -13.8(9) . . . .
N2 C30 C26 C25 132.7(6) . . . .
C31 C30 C26 C25 -43.6(8) . . . .
N2 C30 C26 C27 -45.8(8) . . . .
C31 C30 C26 C27 137.8(6) . . . .
C27 C28 C23 C24 0.4(10) . . . .
C27 C28 C23 C22 178.8(6) . . . .
C14 C20 C19 C17 -6.3(9) . . . .
C21 C20 C19 C17 167.8(6) . . . .
C16 C17 C19 C20 -1.7(10) . . . .
C18 C17 C19 C20 -178.6(6) . . . .
C9 N1 C13 C12 0.6(8) . . . .
C9 N1 C13 C14 177.5(5) . . . .
C11 C12 C13 N1 1.1(9) . . . .
C11 C12 C13 C14 -175.6(5) . . . .
C5 C7 C6 C4 0.6(11) . . . .
C9 C7 C6 C4 179.3(7) . . . .
C12 C11 C10 C9 0.8(9) . . . .
N1 C9 C10 C11 0.9(9) . . . .
C7 C9 C10 C11 177.2(6) . . . .
C36 C35 C41 C40 1.6(9) . . . .
C34 C35 C41 C40 -176.9(5) . . . .
C36 C35 C41 C42 -174.0(6) . . . .
C34 C35 C41 C42 7.5(9) . . . .
O15 C42 C41 C40 -130.3(6) . . . .
O16 C42 C41 C40 46.3(7) . . . .
O15 C42 C41 C35 45.4(7) . . . .
O16 C42 C41 C35 -138.0(6) . . . .
C28 C23 C24 C25 -4.9(10) . . . .
C22 C23 C24 C25 176.7(6) . . . .
C7 C5 C3 C2 6.5(10) . . . .
C8 C5 C3 C2 -169.5(6) . . . .
C16 C15 C14 C20 -6.4(10) . . . .
C16 C15 C14 C13 175.8(6) . . . .
C19 C20 C14 C15 10.3(9) . . . .
C21 C20 C14 C15 -163.7(6) . . . .
C19 C20 C14 C13 -172.0(6) . . . .
C21 C20 C14 C13 14.0(9) . . . .
N1 C13 C14 C15 -137.2(6) . . . .
C12 C13 C14 C15 39.7(9) . . . .
N1 C13 C14 C20 45.1(8) . . . .
C12 C13 C14 C20 -138.0(6) . . . .
C27 C26 C25 C24 1.7(10) . . . .
C30 C26 C25 C24 -176.8(6) . . . .
C23 C24 C25 C26 3.9(11) . . . .
C30 C31 C32 C33 0.5(9) . . . .
C5 C3 C2 C4 -4.6(11) . . . .
C5 C3 C2 C1 175.8(6) . . . .
Zn1 O2 C8 O1 -14.6(9) 2_557 . . .
Zn1 O2 C8 C5 170.8(4) 2_557 . . .
Zn1 O1 C8 O2 11.8(7) . . . .
Zn1 O1 C8 C5 -173.7(4) . . . .
C3 C5 C8 O2 128.5(6) . . . .
C7 C5 C8 O2 -47.3(7) . . . .
C3 C5 C8 O1 -46.6(7) . . . .
C7 C5 C8 O1 137.5(6) . . . .
Zn2 O13 C29 O14 6.0(8) . . . .
Zn2 O13 C29 C27 -177.9(3) . . . .
Zn2 O14 C29 O13 -18.7(8) 2_667 . . .
Zn2 O14 C29 C27 165.1(3) 2_667 . . .
C28 C27 C29 O13 -48.8(8) . . . .
C26 C27 C29 O13 137.2(6) . . . .
C28 C27 C29 O14 127.6(6) . . . .
C26 C27 C29 O14 -46.3(8) . . . .
Zn1 O9 C22 O10 15.6(11) . . . .
Zn1 O9 C22 C23 -161.6(4) . . . .
C24 C23 C22 O10 11.6(11) . . . .
C28 C23 C22 O10 -166.8(7) . . . .
C24 C23 C22 O9 -171.0(7) . . . .
C28 C23 C22 O9 10.6(10) . . . .
C41 C35 C36 C37 1.1(11) . . . .
C34 C35 C36 C37 179.6(7) . . . .
C37 C38 C40 C41 0.8(11) . . . .
C39 C38 C40 C41 -174.8(7) . . . .
C35 C41 C40 C38 -2.5(9) . . . .
C42 C41 C40 C38 173.3(6) . . . .
Zn1 O6 C21 O5 17.2(10) 2_557 . . .
Zn1 O6 C21 C20 -164.8(4) 2_557 . . .
Zn1 O5 C21 O6 -5.1(9) . . . .
Zn1 O5 C21 C20 176.8(4) . . . .
C19 C20 C21 O6 -127.8(6) . . . .
C14 C20 C21 O6 46.3(8) . . . .
C19 C20 C21 O5 50.4(8) . . . .
C14 C20 C21 O5 -135.4(6) . . . .
C3 C2 C1 O3 12.8(12) . . . .
C4 C2 C1 O3 -166.9(8) . . . .
C3 C2 C1 O4 -168.2(8) . . . .
C4 C2 C1 O4 12.2(12) . . . .
C35 C36 C37 C38 -2.8(13) . . . .
C40 C38 C37 C36 1.8(12) . . . .
C39 C38 C37 C36 177.5(7) . . . .
C31 C32 C33 C34 0.5(9) . . . .
N2 C34 C33 C32 -2.0(9) . . . .
C35 C34 C33 C32 -178.3(5) . . . .
Zn2 O7 C18 O8 -14.0(11) 1_545 . . .
Zn2 O7 C18 C17 161.9(5) 1_545 . . .
C16 C17 C18 O8 -9.4(12) . . . .
C19 C17 C18 O8 167.4(8) . . . .
C16 C17 C18 O7 174.5(7) . . . .
C19 C17 C18 O7 -8.7(10) . . . .
C3 C2 C4 C6 0.6(12) . . . .
C1 C2 C4 C6 -179.8(7) . . . .
C7 C6 C4 C2 1.4(12) . . . .
C40 C38 C39 O11 166.7(9) . . . .
C37 C38 C39 O11 -8.8(13) . . . .
C40 C38 C39 O12 -17.1(11) . . . .
C37 C38 C39 O12 167.3(8) . . . .
C14 C15 C16 C17 -1.5(12) . . . .
C19 C17 C16 C15 5.6(11) . . . .
C18 C17 C16 C15 -177.5(7) . . . .

loop_
_platon_squeeze_void_nr
_platon_squeeze_void_average_x
_platon_squeeze_void_average_y
_platon_squeeze_void_average_z
_platon_squeeze_void_volume
_platon_squeeze_void_count_electrons
1 0.000 0.009 0.500 1218.1 581.4
